data_1534049
loop_
_publ_author_name
'Lindgren, O.'

_publ_section_title
;
 The crystal structure of a dimeric cerium(IV) sulfate, Ce2 (O H)2 (S O4)3
 (H2 O)4
;
_journal_name_full 'Acta Chemica Scandinavica, Series A: (28,1974-)'
_journal_page_first 163
_journal_page_last 166
_journal_volume 31
_journal_year 1977
_chemical_formula_sum 'Ce2 H10 O18 S3'
_chemical_name_systematic 'Ce2 (O H)2 (S O4)3 (H2 O)4'
_space_group_IT_number 15
_symmetry_space_group_name_Hall '-A 2a'
_symmetry_space_group_name_H-M 'A 1 1 2/a'
_cell_angle_alpha 90
_cell_angle_beta 90
_cell_angle_gamma 95.39
_cell_formula_units_Z 4
_cell_length_a 15.583
_cell_length_b 13.448
_cell_length_c 6.748
_cell_volume 1407.859
_citation_journal_id_ASTM ACAPCT
_cod_data_source_file Lindgren_ACAPCT_1977_876.cif
_cod_data_source_block H10Ce2O18S3
_cod_original_sg_symbol_Hall '-C 2yc (z,x,y)'
_cod_original_formula_sum 'H10 Ce2 O18 S3'
_cod_database_code 1534049

loop_
_symmetry_equiv_pos_as_xyz
x,y,z
-x+1/2,-y,z
-x,-y,-z
x-1/2,y,-z
x,y+1/2,z+1/2
-x+1/2,-y+1/2,z+1/2
-x,-y+1/2,-z+1/2
x-1/2,y+1/2,-z+1/2

loop_
_atom_site_label
_atom_site_type_symbol
_atom_site_fract_x
_atom_site_fract_y
_atom_site_fract_z
_atom_site_occupancy
_atom_site_U_iso_or_equiv
O8 O-2 0.3949 0.2555 0.4642 1 0.0
O6 O-2 0.2899 0.4286 0.6431 1 0.0
Ce1 Ce+4 0.08607 0.10763 -0.02215 1 0.0
O3 O-2 0.1343 0.2889 0.4426 1 0.0
S2 S+6 0.25 0 0.2732 1 0.0
S1 S+6 0.56723 0.20905 0.52131 1 0.0
O4 O-2 0.0943 0.1453 0.6409 1 0.0
O7 O-2 0.1439 0.479 0.2852 1 0.0
O2 O-2 0.0517 0.146 0.3031 1 0.0
O5 O-2 0.3165 0.056 0.3931 1 0.0
O9 O-2 0.0428 0.4577 0.6239 1 0.0
O1 O-2 -0.0149 0.2472 0.5367 1 0.0
